data_4079848
loop_
_publ_author_name
'Mairychov\'a, Barbora'
'Svoboda, Tom\'a\<s'
'Erben, Milan'
'R\%u\<zi\<cka, Ale\<s'
'Dost\'al, Libor'
'Jambor, Roman'

_publ_section_title
;
 Intramolecularly Coordinated Group 14 and 15 Chalcogenites
;
_journal_issue 1
_journal_name_full Organometallics
_journal_page_first 157
_journal_paper_doi 10.1021/om3009553
_journal_volume 32
_journal_year 2013
_chemical_formula_moiety 'C18 H24 N2 O3 S Sn, H O0.25'
_chemical_formula_sum 'C18 H25 N2 O3.25 S Sn'
_chemical_formula_weight 472.15
_chemical_name_systematic
;
 ?
;
_space_group_IT_number 14
_symmetry_cell_setting monoclinic
_symmetry_space_group_name_Hall '-P 2ybc'
_symmetry_space_group_name_H-M 'P 1 21/c 1'
_atom_sites_solution_hydrogens geom
_atom_sites_solution_primary direct
_atom_sites_solution_secondary difmap
_audit_creation_method SHELXL-97
_cell_angle_alpha 90
_cell_angle_beta 124.385(5)
_cell_angle_gamma 90
_cell_formula_units_Z 4
_cell_length_a 9.6040(5)
_cell_length_b 15.0110(9)
_cell_length_c 16.6570(8)
_cell_measurement_reflns_used 21714
_cell_measurement_temperature 150(1)
_cell_measurement_theta_max 27.5
_cell_measurement_theta_min 1
_cell_volume 1981.8(2)
_computing_cell_refinement 'COLLECT and DENZO'
_computing_data_collection 'COLLECT (Hooft, 1998) and DENZO (Otwinowski & Minor, 1997)'
_computing_data_reduction 'COLLECT and DENZO'
_computing_molecular_graphics 'PLATON (Spek, 2003)'
_computing_publication_material 'SHELXL-97 (Sheldrick, 2008)'
_computing_structure_refinement 'SHELXL-97 (Sheldrick, 1997)'
_computing_structure_solution 'SIR92 (Altomare et al., 1994)'
_diffrn_ambient_temperature 150(1)
_diffrn_detector_area_resol_mean 9.091
_diffrn_measured_fraction_theta_full 0.982
_diffrn_measured_fraction_theta_max 0.982
_diffrn_measurement_device_type 'Bruker Nonius KappaCCD area detector'
_diffrn_measurement_method '\f and \w scans to fill the Ewald sphere'
_diffrn_radiation_monochromator graphite
_diffrn_radiation_source 'fine-focus sealed tube'
_diffrn_radiation_type MoK\a
_diffrn_radiation_wavelength 0.71073
_diffrn_reflns_av_R_equivalents 0.0500
_diffrn_reflns_av_sigmaI/netI 0.0375
_diffrn_reflns_limit_h_max 12
_diffrn_reflns_limit_h_min -12
_diffrn_reflns_limit_k_max 19
_diffrn_reflns_limit_k_min -19
_diffrn_reflns_limit_l_max 18
_diffrn_reflns_limit_l_min -21
_diffrn_reflns_number 21240
_diffrn_reflns_theta_full 27.50
_diffrn_reflns_theta_max 27.50
_diffrn_reflns_theta_min 3.09
_diffrn_standards_number 0
_exptl_absorpt_coefficient_mu 1.415
_exptl_absorpt_correction_T_max 0.892
_exptl_absorpt_correction_T_min 0.761
_exptl_absorpt_correction_type integration
_exptl_absorpt_process_details
;
Gaussian integration (Coppens, 1970)
;
_exptl_crystal_colour colourless
_exptl_crystal_density_diffrn 1.582
_exptl_crystal_density_method 'not measured'
_exptl_crystal_description plate
_exptl_crystal_F_000 956
_exptl_crystal_size_max 0.32
_exptl_crystal_size_mid 0.23
_exptl_crystal_size_min 0.12
_refine_diff_density_max 0.408
_refine_diff_density_min -0.634
_refine_diff_density_rms 0.084
_refine_ls_extinction_method none
_refine_ls_goodness_of_fit_ref 1.085
_refine_ls_hydrogen_treatment mixed
_refine_ls_matrix_type full
_refine_ls_number_parameters 252
_refine_ls_number_reflns 4474
_refine_ls_number_restraints 8
_refine_ls_restrained_S_all 1.088
_refine_ls_R_factor_all 0.0468
_refine_ls_R_factor_gt 0.0272
_refine_ls_shift/su_max 0.001
_refine_ls_shift/su_mean 0.000
_refine_ls_structure_factor_coef Fsqd
_refine_ls_weighting_details 'calc w=1/[\s^2^(Fo^2^)+(0.0191P)^2^+1.4242P] where P=(Fo^2^+2Fc^2^)/3'
_refine_ls_weighting_scheme calc
_refine_ls_wR_factor_gt 0.0507
_refine_ls_wR_factor_ref 0.0575
_reflns_number_gt 3520
_reflns_number_total 4474
_reflns_threshold_expression >2sigma(I)
_cod_data_source_file om3009553_si_002.cif
_cod_data_source_block compound4
_cod_original_cell_volume 1981.75(18)
_cod_original_sg_symbol_H-M P21/c
_cod_database_code 4079848

loop_
_symmetry_equiv_pos_as_xyz
'x, y, z'
'-x, y+1/2, -z+1/2'
'-x, -y, -z'
'x, -y-1/2, z-1/2'

loop_
_atom_site_label
_atom_site_type_symbol
_atom_site_fract_x
_atom_site_fract_y
_atom_site_fract_z
_atom_site_U_iso_or_equiv
_atom_site_adp_type
_atom_site_occupancy
_atom_site_symmetry_multiplicity
_atom_site_calc_flag
_atom_site_refinement_flags
_atom_site_disorder_assembly
_atom_site_disorder_group
Sn1 Sn 0.60363(2) 0.220287(11) 0.154465(12) 0.02009(6) Uani 1 1 d . . .
S1 S 0.83140(8) 0.31344(5) 0.32962(5) 0.02612(15) Uani 1 1 d . A .
O2 O 0.8334(2) 0.29250(13) 0.23729(13) 0.0279(4) Uani 1 1 d . A .
O1 O 0.6625(2) 0.26155(13) 0.29156(13) 0.0282(4) Uani 1 1 d . A .
C1 C 0.6888(3) 0.08820(18) 0.17874(19) 0.0259(6) Uani 1 1 d . A .
N1 N 0.3985(3) 0.13259(15) 0.16814(17) 0.0272(5) Uani 1 1 d . A .
N2 N 0.7215(3) 0.19691(17) 0.05568(17) 0.0324(6) Uani 1 1 d . A .
O3 O 0.7971(3) 0.40818(14) 0.32842(16) 0.0410(5) Uani 1 1 d . . .
C2 C 0.6347(3) 0.02968(18) 0.21994(19) 0.0282(6) Uani 1 1 d . . .
C5 C 0.8695(4) -0.0229(2) 0.1808(2) 0.0456(9) Uani 1 1 d . A .
H5 H 0.9460 -0.0413 0.1668 0.055 Uiso 1 1 d R . .
C6 C 0.8055(3) 0.0631(2) 0.1584(2) 0.0324(7) Uani 1 1 d . . .
C8 C 0.2728(2) 0.08959(14) 0.07460(15) 0.0337(7) Uani 1 1 d . . .
H8A H 0.3306 0.0614 0.0496 0.040 Uiso 1 1 d R A .
H8B H 0.1963 0.1336 0.0291 0.040 Uiso 1 1 d R . .
H8C H 0.2108 0.0456 0.0841 0.040 Uiso 1 1 d R . .
C7 C 0.5081(2) 0.06326(14) 0.23913(15) 0.0318(6) Uani 1 1 d R A .
H7A H 0.4389 0.0140 0.2349 0.038 Uiso 1 1 d R . .
H7B H 0.5668 0.0876 0.3044 0.038 Uiso 1 1 d R . .
C11 C 0.5893(4) 0.1554(2) -0.0376(2) 0.0379(7) Uani 1 1 d . . .
H11A H 0.6390 0.1334 -0.0702 0.046 Uiso 1 1 d R A .
H11B H 0.5055 0.1994 -0.0777 0.046 Uiso 1 1 d R . .
H11C H 0.5376 0.1070 -0.0260 0.046 Uiso 1 1 d R . .
C3 C 0.6998(4) -0.0566(2) 0.2420(2) 0.0394(7) Uani 1 1 d . A .
H3 H 0.6635 -0.0973 0.2685 0.047 Uiso 1 1 d R . .
C9 C 0.3116(4) 0.1822(2) 0.2038(3) 0.0400(7) Uani 1 1 d . . .
H9A H 0.2527 0.1410 0.2187 0.048 Uiso 1 1 d R A .
H9B H 0.2325 0.2232 0.1548 0.048 Uiso 1 1 d R . .
H9C H 0.3932 0.2145 0.2614 0.048 Uiso 1 1 d R . .
C10 C 0.8578(4) 0.1323(2) 0.1148(2) 0.0390(8) Uani 1 1 d . A .
H10A H 0.9573 0.1634 0.1662 0.047 Uiso 1 1 d R . .
H10B H 0.8864 0.1029 0.0740 0.047 Uiso 1 1 d R . .
C4 C 0.8177(4) -0.0818(2) 0.2233(2) 0.0473(9) Uani 1 1 d . . .
H4 H 0.8646 -0.1385 0.2407 0.057 Uiso 1 1 d R A .
C12 C 0.7864(5) 0.2778(2) 0.0373(2) 0.0483(9) Uani 1 1 d . . .
H12A H 0.8646 0.3072 0.0979 0.058 Uiso 1 1 d R A .
H12B H 0.6936 0.3169 -0.0043 0.058 Uiso 1 1 d R . .
H12C H 0.8424 0.2622 0.0064 0.058 Uiso 1 1 d R . .
C13S C 0.4134(7) 0.3069(3) 0.0513(4) 0.0264(11) Uani 0.623(11) 1 d PG A 1
C14 C 0.2750(8) 0.2827(3) -0.0402(5) 0.0413(11) Uani 0.623(11) 1 d PG A 1
H14 H 0.2638 0.2243 -0.0617 0.050 Uiso 0.623(11) 1 calc PR A 1
C15 C 0.1533(7) 0.3457(4) -0.0994(3) 0.0526(16) Uani 0.623(11) 1 d PGD A 1
H15 H 0.0608 0.3295 -0.1606 0.063 Uiso 0.623(11) 1 calc PR A 1
C16 C 0.1700(10) 0.4330(4) -0.0673(3) 0.077(3) Uani 0.623(11) 1 d PGD A 1
H16 H 0.0886 0.4751 -0.1069 0.092 Uiso 0.623(11) 1 calc PR A 1
C17 C 0.3084(13) 0.4572(4) 0.0242(3) 0.122(6) Uani 0.623(11) 1 d PGD A 1
H17 H 0.3196 0.5156 0.0457 0.147 Uiso 0.623(11) 1 calc PR A 1
C18 C 0.4301(10) 0.3942(4) 0.0834(3) 0.067(3) Uani 0.623(11) 1 d PGD A 1
H18 H 0.5227 0.4104 0.1446 0.080 Uiso 0.623(11) 1 calc PR A 1
C18X C 0.5017(10) 0.4108(6) 0.0779(6) 0.037(2) Uani 0.377(11) 1 d PGD A 2
H18X H 0.6040 0.4235 0.1360 0.044 Uiso 0.377(11) 1 calc PR A 2
C17X C 0.4077(14) 0.4790(5) 0.0128(6) 0.067(4) Uani 0.377(11) 1 d PGD A 2
H17X H 0.4472 0.5373 0.0274 0.081 Uiso 0.377(11) 1 calc PR A 2
C16X C 0.2547(14) 0.4600(6) -0.0740(6) 0.092(6) Uani 0.377(11) 1 d PGD A 2
H16X H 0.1919 0.5057 -0.1176 0.111 Uiso 0.377(11) 1 calc PR A 2
C15Y C 0.1957(12) 0.3729(7) -0.0958(6) 0.0526(16) Uani 0.377(11) 1 d PGD A 2
H15Y H 0.0934 0.3602 -0.1540 0.063 Uiso 0.377(11) 1 calc PR A 2
C14X C 0.2897(13) 0.3047(6) -0.0308(8) 0.0413(11) Uani 0.377(11) 1 d PGD A 2
H14X H 0.2502 0.2464 -0.0454 0.050 Uiso 0.377(11) 1 calc PR A 2
C13Z C 0.4426(11) 0.3236(5) 0.0561(8) 0.0264(11) Uani 0.377(11) 1 d PGD A 2
O1W O -0.0252(17) 0.4062(5) -0.0250(8) 0.069(5) Uani 0.282(11) 1 d PD . .
H2W H -0.0033 0.4712 -0.0255 0.31(5) Uani 0.50 1 d PD . .
H1W H -0.0876 0.3629 -0.0808 0.50(13) Uani 0.50 1 d P . .

loop_
_atom_site_aniso_label
_atom_site_aniso_U_11
_atom_site_aniso_U_22
_atom_site_aniso_U_33
_atom_site_aniso_U_23
_atom_site_aniso_U_13
_atom_site_aniso_U_12
Sn1 0.01783(8) 0.02258(9) 0.01938(9) -0.00343(7) 0.01022(7) -0.00055(7)
S1 0.0229(3) 0.0329(4) 0.0246(3) -0.0106(3) 0.0147(3) -0.0072(3)
O2 0.0252(9) 0.0377(11) 0.0269(9) -0.0125(8) 0.0183(8) -0.0087(8)
O1 0.0261(9) 0.0361(11) 0.0279(9) -0.0109(8) 0.0185(8) -0.0111(8)
C1 0.0185(12) 0.0299(14) 0.0225(13) -0.0082(11) 0.0074(11) 0.0015(11)
N1 0.0198(10) 0.0273(12) 0.0338(12) -0.0051(10) 0.0147(10) -0.0035(9)
N2 0.0330(12) 0.0432(15) 0.0277(12) -0.0127(11) 0.0212(11) -0.0108(11)
O3 0.0463(12) 0.0333(11) 0.0538(14) -0.0154(10) 0.0345(11) -0.0091(10)
C2 0.0229(13) 0.0259(14) 0.0232(13) -0.0037(11) 0.0054(11) 0.0005(11)
C5 0.0264(15) 0.052(2) 0.0372(18) -0.0186(16) 0.0052(14) 0.0144(14)
C6 0.0193(12) 0.0412(17) 0.0285(14) -0.0139(13) 0.0084(12) 0.0025(12)
C8 0.0234(13) 0.0336(16) 0.0337(16) -0.0036(13) 0.0097(12) -0.0072(12)
C7 0.0328(14) 0.0307(15) 0.0299(15) -0.0017(12) 0.0165(13) -0.0068(12)
C11 0.0384(16) 0.054(2) 0.0242(14) -0.0131(14) 0.0192(13) -0.0114(15)
C3 0.0387(17) 0.0267(15) 0.0298(16) -0.0026(12) 0.0055(14) 0.0022(13)
C9 0.0318(15) 0.0441(18) 0.057(2) -0.0092(16) 0.0333(15) -0.0046(14)
C10 0.0255(14) 0.058(2) 0.0378(17) -0.0195(15) 0.0206(13) -0.0041(14)
C4 0.0391(17) 0.0329(17) 0.0359(17) -0.0072(14) 0.0007(15) 0.0149(15)
C12 0.061(2) 0.058(2) 0.0432(18) -0.0199(17) 0.0404(17) -0.0291(18)
C13S 0.026(2) 0.022(2) 0.0250(16) 0.0007(18) 0.0109(17) -0.0026(19)
C14 0.038(2) 0.029(3) 0.033(2) 0.001(2) 0.0060(17) -0.008(2)
C15 0.033(3) 0.052(5) 0.042(2) 0.011(3) 0.002(2) -0.016(3)
C16 0.092(6) 0.067(6) 0.034(3) 0.017(4) 0.013(4) 0.048(5)
C17 0.172(11) 0.040(4) 0.043(4) -0.005(3) -0.007(6) 0.054(6)
C18 0.080(6) 0.028(3) 0.029(3) -0.003(3) -0.008(3) 0.012(4)
C18X 0.042(5) 0.022(5) 0.035(5) -0.002(4) 0.015(4) -0.002(4)
C17X 0.072(8) 0.046(7) 0.053(7) 0.015(5) 0.017(6) 0.002(6)
C16X 0.086(11) 0.062(8) 0.066(9) 0.033(7) 0.005(8) 0.021(8)
C15Y 0.033(3) 0.052(5) 0.042(2) 0.011(3) 0.002(2) -0.016(3)
C14X 0.038(2) 0.029(3) 0.033(2) 0.001(2) 0.0060(17) -0.008(2)
C13Z 0.026(2) 0.022(2) 0.0250(16) 0.0007(18) 0.0109(17) -0.0026(19)
O1W 0.128(10) 0.022(5) 0.083(8) -0.014(4) 0.075(8) -0.029(5)
H2W 0.338 0.338 0.338 -0.1(2) 0.25(10) 0.0(3)
H1W 0.338 0.338 0.338 -0.2(2) -0.1(2) 0.23(15)

loop_
_atom_type_symbol
_atom_type_description
_atom_type_scat_dispersion_real
_atom_type_scat_dispersion_imag
_atom_type_scat_source
C C 0.0033 0.0016 'International Tables Vol C Tables 4.2.6.8 and 6.1.1.4'
H H 0.0000 0.0000 'International Tables Vol C Tables 4.2.6.8 and 6.1.1.4'
O O 0.0106 0.0060 'International Tables Vol C Tables 4.2.6.8 and 6.1.1.4'
N N 0.0061 0.0033 'International Tables Vol C Tables 4.2.6.8 and 6.1.1.4'
S S 0.1246 0.1234 'International Tables Vol C Tables 4.2.6.8 and 6.1.1.4'
Sn Sn -0.6537 1.4246 'International Tables Vol C Tables 4.2.6.8 and 6.1.1.4'

loop_
_exptl_crystal_face_index_h
_exptl_crystal_face_index_k
_exptl_crystal_face_index_l
_exptl_crystal_face_perp_dist
-1 1 0 0.051
1 -1 0 0.107
1 1 0 0.086
-1 -1 0 0.153
0 1 -1 0.114
0 -1 -1 0.062
0 0 1 0.059
0 0 -1 0.062

loop_
_geom_angle_atom_site_label_1
_geom_angle_atom_site_label_2
_geom_angle_atom_site_label_3
_geom_angle
C1 Sn1 C13S 143.69(17)
C1 Sn1 O1 103.41(9)
C13S Sn1 O1 106.3(2)
C1 Sn1 O2 102.04(9)
C13S Sn1 O2 108.62(18)
O1 Sn1 O2 66.57(7)
C1 Sn1 C13Z 149.8(3)
C13S Sn1 C13Z 9.4(3)
O1 Sn1 C13Z 104.5(4)
O2 Sn1 C13Z 99.4(3)
C1 Sn1 N1 73.98(9)
C13S Sn1 N1 92.0(2)
O1 Sn1 N1 78.36(7)
O2 Sn1 N1 142.92(7)
C13Z Sn1 N1 100.7(3)
C1 Sn1 N2 73.81(10)
C13S Sn1 N2 93.2(2)
O1 Sn1 N2 144.18(7)
O2 Sn1 N2 78.94(7)
C13Z Sn1 N2 89.9(3)
N1 Sn1 N2 131.68(7)
C1 Sn1 S1 106.13(7)
C13S Sn1 S1 110.16(16)
O1 Sn1 S1 33.18(5)
O2 Sn1 S1 33.40(5)
C13Z Sn1 S1 103.5(3)
N1 Sn1 S1 110.97(5)
N2 Sn1 S1 111.99(5)
O3 S1 O1 107.69(12)
O3 S1 O2 107.91(12)
O1 S1 O2 94.92(9)
O3 S1 Sn1 115.46(9)
O1 S1 Sn1 47.24(7)
O2 S1 Sn1 47.71(6)
S1 O2 Sn1 98.89(9)
S1 O1 Sn1 99.58(9)
C2 C1 C6 121.8(3)
C2 C1 Sn1 118.80(19)
C6 C1 Sn1 119.2(2)
C9 N1 C8 109.6(2)
C9 N1 C7 110.1(2)
C8 N1 C7 108.98(19)
C9 N1 Sn1 115.41(17)
C8 N1 Sn1 110.70(14)
C7 N1 Sn1 101.75(12)
C12 N2 C10 111.2(2)
C12 N2 C11 110.0(2)
C10 N2 C11 109.7(2)
C12 N2 Sn1 115.10(19)
C10 N2 Sn1 102.42(16)
C11 N2 Sn1 108.24(16)
C1 C2 C3 118.8(3)
C1 C2 C7 117.8(2)
C3 C2 C7 123.4(3)
C6 C5 C4 119.8(3)
C6 C5 H5 120.1
C4 C5 H5 120.0
C5 C6 C1 118.8(3)
C5 C6 C10 123.6(3)
C1 C6 C10 117.7(3)
N1 C8 H8A 108.8
N1 C8 H8B 109.7
H8A C8 H8B 109.5
N1 C8 H8C 109.9
H8A C8 H8C 109.5
H8B C8 H8C 109.5
N1 C7 C2 111.15(19)
N1 C7 H7A 109.3
C2 C7 H7A 109.3
N1 C7 H7B 109.4
C2 C7 H7B 109.6
H7A C7 H7B 108.0
N2 C11 H11A 109.5
N2 C11 H11B 109.0
H11A C11 H11B 109.5
N2 C11 H11C 109.9
H11A C11 H11C 109.5
H11B C11 H11C 109.5
C4 C3 C2 119.7(3)
C4 C3 H3 120.0
C2 C3 H3 120.2
N1 C9 H9A 109.3
N1 C9 H9B 109.8
H9A C9 H9B 109.5
N1 C9 H9C 109.3
H9A C9 H9C 109.5
H9B C9 H9C 109.5
N2 C10 C6 111.3(2)
N2 C10 H10A 109.5
C6 C10 H10A 109.7
N2 C10 H10B 109.1
C6 C10 H10B 109.2
H10A C10 H10B 108.0
C3 C4 C5 121.0(3)
C3 C4 H4 119.5
C5 C4 H4 119.5
N2 C12 H12A 109.5
N2 C12 H12B 109.0
H12A C12 H12B 109.5
N2 C12 H12C 110.0
H12A C12 H12C 109.5
H12B C12 H12C 109.5
C14 C13S C18 120.0
C14 C13S Sn1 125.8(3)
C18 C13S Sn1 114.2(3)
C13S C14 C15 120.0
C13S C14 H14 120.0
C15 C14 H14 120.0
C16 C15 C14 120.0
C16 C15 H15 120.0
C14 C15 H15 120.0
C15 C16 C17 120.0
C15 C16 H16 120.0
C17 C16 H16 120.0
C18 C17 C16 120.0
C18 C17 H17 120.0
C16 C17 H17 120.0
C17 C18 C13S 120.0
C17 C18 H18 120.0
C13S C18 H18 120.0
C17X C18X C13Z 120.0
C17X C18X H18X 120.0
C13Z C18X H18X 120.0
C16X C17X C18X 120.0
C16X C17X H17X 120.0
C18X C17X H17X 120.0
C17X C16X C15Y 120.0
C17X C16X H16X 120.0
C15Y C16X H16X 120.0
C14X C15Y C16X 120.0
C14X C15Y H15Y 120.0
C16X C15Y H15Y 120.0
C13Z C14X C15Y 120.0
C13Z C14X H14X 120.0
C15Y C14X H14X 120.0
C14X C13Z C18X 120.0
C14X C13Z Sn1 121.9(5)
C18X C13Z Sn1 117.9(5)
H2W O1W H1W 129.9(11)

loop_
_geom_bond_atom_site_label_1
_geom_bond_atom_site_label_2
_geom_bond_distance
Sn1 C1 2.095(3)
Sn1 C13S 2.106(4)
Sn1 O1 2.1118(18)
Sn1 O2 2.1235(17)
Sn1 C13Z 2.150(7)
Sn1 N1 2.484(2)
Sn1 N2 2.493(2)
Sn1 S1 2.8362(7)
S1 O3 1.457(2)
S1 O1 1.5743(18)
S1 O2 1.5804(18)
C1 C2 1.384(4)
C1 C6 1.394(4)
N1 C9 1.471(4)
N1 C8 1.476(3)
N1 C7 1.478(3)
N2 C12 1.473(4)
N2 C10 1.473(4)
N2 C11 1.479(3)
C2 C3 1.394(4)
C2 C7 1.508(3)
C5 C6 1.387(4)
C5 C4 1.388(5)
C5 H5 0.9299
C6 C10 1.507(5)
C8 H8A 0.9601
C8 H8B 0.9600
C8 H8C 0.9600
C7 H7A 0.9700
C7 H7B 0.9700
C11 H11A 0.9600
C11 H11B 0.9600
C11 H11C 0.9600
C3 C4 1.386(5)
C3 H3 0.9300
C9 H9A 0.9601
C9 H9B 0.9600
C9 H9C 0.9600
C10 H10A 0.9700
C10 H10B 0.9700
C4 H4 0.9300
C12 H12A 0.9600
C12 H12B 0.9600
C12 H12C 0.9601
C13S C14 1.3900
C13S C18 1.3900
C14 C15 1.3900
C14 H14 0.9300
C15 C16 1.3900
C15 H15 0.9300
C16 C17 1.3900
C16 H16 0.9300
C17 C18 1.3900
C17 H17 0.9300
C18 H18 0.9300
C18X C17X 1.3900
C18X C13Z 1.3900
C18X H18X 0.9300
C17X C16X 1.3900
C17X H17X 0.9300
C16X C15Y 1.3900
C16X H16X 0.9300
C15Y C14X 1.3900
C15Y H15Y 0.9300
C14X C13Z 1.3900
C14X H14X 0.9300
O1W H2W 0.998(7)
O1W H1W 1.008(9)
